data_2313043
loop_
_publ_author_name
'Salazar, Jacob K.'
'Kaduk, James A.'
'Dosen, Anja'
'Blanton, Thomas N.'

_publ_section_title
;
 Crystal structure of sunvozertinib,
 C<sub>29</sub>H<sub>35</sub>ClFN<sub>7</sub>O<sub>3</sub>, from
 synchrotron X-ray powder data and DFT optimization.
;
_journal_coeditor_code HB8203
_journal_issue 'Pt 6'
_journal_name_full 'Acta crystallographica. Section E, Crystallographic communications'
_journal_page_first 634
_journal_page_last 638
_journal_paper_doi 10.1107/S2056989026004706
_journal_volume 82
_journal_year 2026
_chemical_formula_iupac 'C29 H35 Cl F N7 O3'
_chemical_formula_sum 'C29 H35 Cl F N7 O3'
_chemical_formula_weight 584.09
_chemical_name_common
;
Sunvozertinib
;
_chemical_name_systematic
<i>N</i>-[5-({4-[5-Chloro-4-fluoro-2-(2-hydroxypropan-2-yl)anilino]pyrimidin-2-yl}amino)-2-[(3<i>R</i>)-3-(dimethylamino)pyrrolidin-1-yl]-4-methoxyphenyl]prop-2-enamide
_space_group_IT_number 5
_space_group_name_Hall 'C 2y'
_space_group_name_H-M_alt 'C 1 2 1'
_symmetry_cell_setting monoclinic
_audit_creation_method 'created in GSAS-II'
_cell_angle_alpha 90
_cell_angle_beta 117.216(9)
_cell_angle_gamma 90
_cell_formula_units_Z 8
_cell_length_a 33.491(9)
_cell_length_b 10.2237(6)
_cell_length_c 19.857(4)
_cell_measurement_temperature 298
_cell_volume 6046(2)
_computing_structure_refinement
;
<i>GSAS-II</i> (Toby & Von Dreele, 2013)
;
_diffrn_ambient_temperature 298
_diffrn_measurement_device_type
;
Wiggler Low Energy Beamline, Brockhouse X-ray Diffraction and Scattering
Sector, Canadian Light Source
;
_diffrn_radiation_probe x-ray
_diffrn_radiation_type synchrotron
_diffrn_radiation_wavelength 0.81933
_exptl_absorpt_coefficient_mu 0.105
_exptl_crystal_density_diffrn 1.2833
_pd_block_id 2025-12-06T09:21|sunvozertinib_3|noname|CLSBrockhouse
_pd_calc_method 'Rietveld Refinement'
_pd_meas_2theta_range_inc 0.00250
_pd_meas_2theta_range_max 75.03830
_pd_meas_2theta_range_min -9.01670
_pd_meas_scan_method step
_pd_phase_name sunvozertinib
_pd_proc_2theta_range_inc 0.00250
_pd_proc_2theta_range_max 75.04656
_pd_proc_2theta_range_min -9.00844
_pd_proc_info_datetime 2025-12-06T09:21
_pd_proc_ls_background_function
;
Background function: "chebyschev-1" function with 6 terms:
    1.038(5)e4, -6.46(6)e3, 2.14(4)e3, -3.6(8)e2, 6.9(7)e2, -1.9(3)e2,
  Background peak parameters: pos, int, sig, gam:
    3.050(5), 2.13(10)e5, 103(9), 0.100,
    10.894(31), 7.23(23)e6, 7.23(23)e4, 0.100,
;
_pd_proc_ls_pref_orient_corr
;
Simple spherical harmonic correction Order = 2
    Coefficients:  0:0:C(2,-2) = 0.126(18); 0:0:C(2,0) = -0.206(24);
    0:0:C(2,2) = 0.270(18);
;
_pd_proc_ls_profile_function
;
Finger-Cox-Jephcoat function parameters U, V, W, X, Y, SH/L:
  peak variance(Gauss) = Utan(Th)^2^+Vtan(Th)+W:
  peak HW(Lorentz) = X/cos(Th)+Ytan(Th); SH/L = S/L+H/L
  U, V, W in (centideg)^2^, X & Y in centideg
    6.157, -1.198, 1.258, 0.000, 0.667, 0.002,
;
_pd_proc_ls_prof_R_factor 0.06117
_pd_proc_ls_prof_wR_expected 0.00205
_pd_proc_ls_prof_wR_factor 0.09243
_pd_proc_number_of_points 33623
_pd_spec_mounting 'Kapton capillary'
_pd_spec_mount_mode transmission
_pd_spec_shape cylinder
_pd_spec_size_axial 0.45
_pd_spec_size_equat 0.15
_pd_spec_size_thick 0.5
_refine_diff_density_max 0.526
_refine_diff_density_min -0.471
_refine_ls_goodness_of_fit_all 48.596
_refine_ls_matrix_type full
_refine_ls_number_constraints 0
_refine_ls_number_parameters 268
_refine_ls_number_restraints 222
_refine_ls_shift/su_max 4.2491
_refine_ls_shift/su_mean 0.4382
_refine_ls_weighting_scheme sigma
_refine_ls_wR_factor_obs 0.09926
_reflns_number_total 2013
_cod_data_source_file hb8203.cif
_cod_data_source_block I
_cod_original_cell_volume 6046.4(10)
_cod_original_sg_symbol_H-M 'C 2'
_cod_database_code 2313043

loop_
_space_group_symop_id
_space_group_symop_operation_xyz
1 x,y,z
2 -x,y,-z
3 1/2+x,1/2+y,z
4 1/2-x,1/2+y,-z

loop_
_atom_site_type_symbol
_atom_site_label
_atom_site_fract_x
_atom_site_fract_y
_atom_site_fract_z
_atom_site_U_iso_or_equiv
_atom_site_adp_type
_atom_site_occupancy
_atom_site_site_symmetry_multiplicity
Cl Cl1 0.6105(9) -0.58413 1.0397(13) 0.0500 Uiso 1.0000 4
F F2 0.6809(9) -0.518(6) 1.1997(16) 0.0500 Uiso 1.0000 4
O O3 0.4737(10) 0.158(4) 0.9250(19) 0.0500 Uiso 1.0000 4
O O4 0.2231(10) -0.037(5) 0.6534(18) 0.0500 Uiso 1.0000 4
O O5 0.5494(17) -0.365(6) 1.294(3) 0.0500 Uiso 1.0000 4
N N6 0.3421(9) 0.219(4) 0.6663(15) 0.0500 Uiso 1.0000 4
N N7 0.2348(11) 0.211(5) 0.4865(16) 0.0500 Uiso 1.0000 4
N N8 0.2994(9) 0.021(4) 0.7000(14) 0.0500 Uiso 1.0000 4
N N9 0.4386(15) -0.065(4) 0.9464(16) 0.0500 Uiso 1.0000 4
N N10 0.4777(8) -0.241(4) 1.0326(19) 0.0500 Uiso 1.0000 4
N N11 0.5090(9) -0.377(5) 1.1443(15) 0.0500 Uiso 1.0000 4
N N12 0.3964(8) -0.225(6) 0.964(3) 0.0500 Uiso 1.0000 4
C C13 0.2774(9) 0.263(4) 0.5502(16) 0.0500 Uiso 1.0000 4
C C14 0.3201(12) 0.301(7) 0.5406(18) 0.0500 Uiso 1.0000 4
C C15 0.2969(11) 0.164(5) 0.6150(18) 0.0500 Uiso 1.0000 4
C C16 0.3597(11) 0.298(5) 0.622(2) 0.0500 Uiso 1.0000 4
C C17 0.3678(11) 0.154(5) 0.739(2) 0.0500 Uiso 1.0000 4
C C18 0.1927(12) 0.269(7) 0.485(4) 0.0500 Uiso 1.0000 4
C C19 0.2307(19) 0.078(5) 0.496(4) 0.0500 Uiso 1.0000 4
C C20 0.3459(8) 0.050(4) 0.7550(17) 0.0500 Uiso 1.0000 4
C C21 0.4122(13) 0.191(5) 0.794(2) 0.0500 Uiso 1.0000 4
C C22 0.3712(13) -0.029(4) 0.818(2) 0.0500 Uiso 1.0000 4
C C23 0.4335(17) 0.122(5) 0.863(2) 0.0500 Uiso 1.0000 4
C C24 0.4139(14) 0.006(5) 0.874(2) 0.0500 Uiso 1.0000 4
C C25 0.2585(8) 0.013(4) 0.7043(16) 0.0500 Uiso 1.0000 4
C C26 0.4381(9) -0.192(4) 0.9756(18) 0.0500 Uiso 1.0000 4
C C27 0.5832(10) -0.292(3) 1.2855(16) 0.0500 Uiso 1.0000 4
C C28 0.491(2) 0.286(5) 0.927(3) 0.0500 Uiso 1.0000 4
C C29 0.5891(8) -0.370(5) 1.2248(17) 0.0500 Uiso 1.0000 4
C C30 0.2623(15) 0.041(9) 0.781(3) 0.0500 Uiso 1.0000 4
C C31 0.5527(8) -0.391(5) 1.1534(15) 0.0500 Uiso 1.0000 4
C C32 0.567(3) -0.153(4) 1.258(3) 0.0500 Uiso 1.0000 4
C C33 0.6256(12) -0.289(7) 1.361(2) 0.0500 Uiso 1.0000 4
C C34 0.4728(8) -0.327(7) 1.080(3) 0.0500 Uiso 1.0000 4
C C35 0.6305(9) -0.427(5) 1.2429(13) 0.0500 Uiso 1.0000 4
C C36 0.5599(9) -0.445(7) 1.0942(15) 0.0500 Uiso 1.0000 4
C C37 0.6374(9) -0.484(9) 1.1849(18) 0.0500 Uiso 1.0000 4
C C38 0.4311(10) -0.361(9) 1.074(4) 0.0500 Uiso 1.0000 4
C C39 0.6023(8) -0.498(5) 1.1111(13) 0.0500 Uiso 1.0000 4
C C40 0.3940(8) -0.305(9) 1.015(4) 0.0500 Uiso 1.0000 4
C C41 0.227(2) 0.016(10) 0.798(3) 0.0500 Uiso 1.0000 4
H H42 0.26773 0.35323 0.57321 0.0650 Uiso 1.0000 4
H H43 0.32498 0.22679 0.50215 0.0650 Uiso 1.0000 4
H H44 0.31608 0.40347 0.52569 0.0650 Uiso 1.0000 4
H H45 0.30100 0.06274 0.59493 0.0650 Uiso 1.0000 4
H H46 0.27521 0.15850 0.64551 0.0650 Uiso 1.0000 4
H H47 0.39018 0.24802 0.62253 0.0650 Uiso 1.0000 4
H H48 0.36898 0.40040 0.64795 0.0650 Uiso 1.0000 4
H H49 0.17173 0.31755 0.42782 0.0650 Uiso 1.0000 4
H H50 0.17226 0.18806 0.49413 0.0650 Uiso 1.0000 4
H H51 0.20247 0.34496 0.53193 0.0650 Uiso 1.0000 4
H H52 0.24345 0.02044 0.46055 0.0650 Uiso 1.0000 4
H H53 0.19392 0.05303 0.47699 0.0650 Uiso 1.0000 4
H H54 0.25135 0.05129 0.55827 0.0650 Uiso 1.0000 4
H H55 0.43002 0.27487 0.78049 0.0650 Uiso 1.0000 4
H H56 0.35699 -0.12617 0.82585 0.0650 Uiso 1.0000 4
H H57 0.29101 -0.00079 0.64024 0.0650 Uiso 1.0000 4
H H58 0.46590 -0.01532 0.99563 0.0650 Uiso 1.0000 4
H H59 0.46572 0.36177 0.92554 0.0650 Uiso 1.0000 4
H H60 0.49718 0.30010 0.87529 0.0650 Uiso 1.0000 4
H H61 0.52393 0.29850 0.98065 0.0650 Uiso 1.0000 4
H H62 0.29468 0.08373 0.82705 0.0650 Uiso 1.0000 4
H H63 0.56038 -0.14227 1.19667 0.0650 Uiso 1.0000 4
H H64 0.59364 -0.07973 1.29487 0.0650 Uiso 1.0000 4
H H65 0.53452 -0.13347 1.26195 0.0650 Uiso 1.0000 4
H H66 0.62020 -0.22161 1.40195 0.0650 Uiso 1.0000 4
H H67 0.63346 -0.39198 1.38574 0.0650 Uiso 1.0000 4
H H68 0.65485 -0.25122 1.35216 0.0650 Uiso 1.0000 4
H H69 0.65805 -0.42674 1.30400 0.0650 Uiso 1.0000 4
H H70 0.50097 -0.40691 1.19047 0.0650 Uiso 1.0000 4
H H71 0.53158 -0.44526 1.03372 0.0650 Uiso 1.0000 4
H H72 0.53887 -0.31169 1.33145 0.0650 Uiso 1.0000 4
H H73 0.42873 -0.43182 1.11637 0.0650 Uiso 1.0000 4
H H74 0.35995 -0.33061 1.01142 0.0650 Uiso 1.0000 4
H H75 0.19925 -0.05697 0.76289 0.0650 Uiso 1.0000 4
H H76 0.22510 0.06878 0.84758 0.0650 Uiso 1.0000 4
Cl Cl77 0.5504(9) 0.766(3) 0.7381(12) 0.0500 Uiso 1.0000 4
F F78 0.5324(12) 1.048(3) 0.7594(18) 0.0500 Uiso 1.0000 4
O O79 0.4365(16) 0.507(5) 0.236(2) 0.0500 Uiso 1.0000 4
O O80 0.3326(17) 0.085(6) 0.3147(16) 0.0500 Uiso 1.0000 4
O O81 0.3926(16) 1.086(4) 0.4255(16) 0.0500 Uiso 1.0000 4
N N82 0.3283(11) 0.178(4) 0.0645(13) 0.0500 Uiso 1.0000 4
N N83 0.2235(11) 0.038(4) -0.090(2) 0.0500 Uiso 1.0000 4
N N84 0.314(2) 0.098(6) 0.1912(16) 0.0500 Uiso 1.0000 4
N N85 0.4176(10) 0.443(4) 0.3499(17) 0.0500 Uiso 1.0000 4
N N86 0.415(2) 0.649(3) 0.406(3) 0.0500 Uiso 1.0000 4
N N87 0.4160(12) 0.842(3) 0.4758(15) 0.0500 Uiso 1.0000 4
N N88 0.3794(19) 0.452(4) 0.420(3) 0.0500 Uiso 1.0000 4
C C89 0.2725(11) 0.076(4) -0.0516(16) 0.0500 Uiso 1.0000 4
C C90 0.2998(14) -0.026(4) 0.011(3) 0.0500 Uiso 1.0000 4
C C91 0.2877(14) 0.211(3) -0.008(2) 0.0500 Uiso 1.0000 4
C C92 0.3436(10) 0.047(4) 0.059(3) 0.0500 Uiso 1.0000 4
C C93 0.3489(14) 0.250(5) 0.1366(13) 0.0500 Uiso 1.0000 4
C C94 0.2177(18) -0.078(7) -0.051(4) 0.0500 Uiso 1.0000 4
C C95 0.2047(19) 0.005(8) -0.171(2) 0.0500 Uiso 1.0000 4
C C96 0.343(2) 0.206(6) 0.1991(19) 0.0500 Uiso 1.0000 4
C C97 0.3782(19) 0.354(6) 0.1475(15) 0.0500 Uiso 1.0000 4
C C98 0.365(3) 0.273(7) 0.268(2) 0.0500 Uiso 1.0000 4
C C99 0.4023(12) 0.414(5) 0.2184(14) 0.0500 Uiso 1.0000 4
C C100 0.3942(18) 0.377(5) 0.2791(19) 0.0500 Uiso 1.0000 4
C C101 0.3093(13) 0.049(5) 0.2491(15) 0.0500 Uiso 1.0000 4
C C102 0.4009(14) 0.521(3) 0.389(2) 0.0500 Uiso 1.0000 4
C C103 0.4180(8) 1.143(3) 0.4993(16) 0.0500 Uiso 1.0000 4
C C104 0.464(3) 0.506(8) 0.194(5) 0.0500 Uiso 1.0000 4
C C105 0.4454(16) 1.039(3) 0.5595(16) 0.0500 Uiso 1.0000 4
C C106 0.2702(13) -0.038(6) 0.226(3) 0.0500 Uiso 1.0000 4
C C107 0.4492(13) 0.906(3) 0.5442(18) 0.0500 Uiso 1.0000 4
C C108 0.4481(17) 1.245(5) 0.489(4) 0.0500 Uiso 1.0000 4
C C109 0.3830(16) 1.211(6) 0.516(3) 0.0500 Uiso 1.0000 4
C C110 0.4079(15) 0.707(4) 0.462(2) 0.0500 Uiso 1.0000 4
C C111 0.4774(13) 1.088(3) 0.6320(16) 0.0500 Uiso 1.0000 4
C C112 0.483(2) 0.828(4) 0.5983(18) 0.0500 Uiso 1.0000 4
C C113 0.5053(12) 1.002(3) 0.6880(15) 0.0500 Uiso 1.0000 4
C C114 0.386(3) 0.641(5) 0.497(4) 0.0500 Uiso 1.0000 4
C C115 0.5117(16) 0.876(3) 0.6693(15) 0.0500 Uiso 1.0000 4
C C116 0.373(3) 0.514(6) 0.474(4) 0.0500 Uiso 1.0000 4
C C117 0.272(2) -0.144(6) 0.259(5) 0.0500 Uiso 1.0000 4
H H118 0.28524 0.07349 -0.09588 0.0650 Uiso 1.0000 4
H H119 0.30647 -0.11720 -0.01573 0.0650 Uiso 1.0000 4
H H120 0.28062 -0.05220 0.04362 0.0650 Uiso 1.0000 4
H H121 0.26006 0.25111 0.00512 0.0650 Uiso 1.0000 4
H H122 0.29572 0.28388 -0.04306 0.0650 Uiso 1.0000 4
H H123 0.36210 0.00034 0.11701 0.0650 Uiso 1.0000 4
H H124 0.36636 0.05290 0.03009 0.0650 Uiso 1.0000 4
H H125 0.21187 -0.16819 -0.08809 0.0650 Uiso 1.0000 4
H H126 0.18756 -0.06257 -0.03974 0.0650 Uiso 1.0000 4
H H127 0.24919 -0.09262 0.00504 0.0650 Uiso 1.0000 4
H H128 0.20973 -0.10374 -0.17712 0.0650 Uiso 1.0000 4
H H129 0.16729 0.02861 -0.20022 0.0650 Uiso 1.0000 4
H H130 0.22245 0.06447 -0.19771 0.0650 Uiso 1.0000 4
H H131 0.38313 0.39270 0.09798 0.0650 Uiso 1.0000 4
H H132 0.35886 0.24272 0.31814 0.0650 Uiso 1.0000 4
H H133 0.29429 0.05190 0.13494 0.0650 Uiso 1.0000 4
H H134 0.45471 0.43582 0.38196 0.0650 Uiso 1.0000 4
H H135 0.49728 0.55595 0.22973 0.0650 Uiso 1.0000 4
H H136 0.46976 0.40065 0.18220 0.0650 Uiso 1.0000 4
H H137 0.44497 0.56062 0.13813 0.0650 Uiso 1.0000 4
H H138 0.23668 -0.00967 0.17655 0.0650 Uiso 1.0000 4
H H139 0.56295 1.25964 0.57397 0.0650 Uiso 1.0000 4
H H140 0.51558 1.20985 0.48189 0.0650 Uiso 1.0000 4
H H141 0.55470 1.34162 0.48481 0.0650 Uiso 1.0000 4
H H142 0.63000 1.30174 0.52090 0.0650 Uiso 1.0000 4
H H143 0.64609 1.14119 0.49625 0.0650 Uiso 1.0000 4
H H144 0.60104 1.24086 0.42162 0.0650 Uiso 1.0000 4
H H145 0.47997 1.19761 0.64378 0.0650 Uiso 1.0000 4
H H146 0.39318 0.90156 0.42637 0.0650 Uiso 1.0000 4
H H147 0.48729 0.72246 0.58423 0.0650 Uiso 1.0000 4
H H148 0.35653 1.10057 0.40394 0.0650 Uiso 1.0000 4
H H149 0.37969 0.69231 0.54221 0.0650 Uiso 1.0000 4
H H150 0.35576 0.46125 0.50417 0.0650 Uiso 1.0000 4
H H151 0.30571 -0.17992 0.30551 0.0650 Uiso 1.0000 4
H H152 0.24050 -0.20457 0.24252 0.0650 Uiso 1.0000 4

loop_
_atom_type_symbol
_atom_type_number_in_cell
_atom_type_scat_Cromer_Mann_a1
_atom_type_scat_Cromer_Mann_a2
_atom_type_scat_Cromer_Mann_a3
_atom_type_scat_Cromer_Mann_a4
_atom_type_scat_Cromer_Mann_b1
_atom_type_scat_Cromer_Mann_b2
_atom_type_scat_Cromer_Mann_b3
_atom_type_scat_Cromer_Mann_b4
_atom_type_scat_Cromer_Mann_c
_atom_type_scat_dispersion_source
_atom_type_scat_length_neutron
_atom_type_scat_dispersion_real
_atom_type_scat_dispersion_imag
_atom_type_scat_source
C 232 2.31 1.02 1.5886 0.865 20.8439 10.2075 0.5687 51.6512 0.2156 https://raw.githubusercontent.com/AdvancedPhotonSource/GSAS-II/refs/heads/main/GSASII/atmdata.py 0.6647 0.005 0.002 https://raw.githubusercontent.com/AdvancedPhotonSource/GSAS-II/refs/heads/main/GSASII/atmdata.py
H 280 0.493 0.3229 0.1402 0.0408 10.5109 26.1257 3.1424 57.7997 0.003 https://raw.githubusercontent.com/AdvancedPhotonSource/GSAS-II/refs/heads/main/GSASII/atmdata.py -0.374 0.000 0.000 https://raw.githubusercontent.com/AdvancedPhotonSource/GSAS-II/refs/heads/main/GSASII/atmdata.py
Cl 8 11.4604 7.1964 6.2556 1.6455 0.0104 1.1662 18.5194 47.7784 -9.5574 https://raw.githubusercontent.com/AdvancedPhotonSource/GSAS-II/refs/heads/main/GSASII/atmdata.py 0.9579 0.184 0.211 https://raw.githubusercontent.com/AdvancedPhotonSource/GSAS-II/refs/heads/main/GSASII/atmdata.py
F 8 3.5392 2.6412 1.517 1.0243 10.2825 4.2944 0.2615 26.1476 0.2776 https://raw.githubusercontent.com/AdvancedPhotonSource/GSAS-II/refs/heads/main/GSASII/atmdata.py 0.5654 0.023 0.014 https://raw.githubusercontent.com/AdvancedPhotonSource/GSAS-II/refs/heads/main/GSASII/atmdata.py
N 56 12.2126 3.1322 2.0125 1.1663 0.0057 9.8933 28.9975 0.5826 -11.529 https://raw.githubusercontent.com/AdvancedPhotonSource/GSAS-II/refs/heads/main/GSASII/atmdata.py 0.936 0.009 0.005 https://raw.githubusercontent.com/AdvancedPhotonSource/GSAS-II/refs/heads/main/GSASII/atmdata.py
O 24 3.0485 2.2868 1.5463 0.867 13.2771 5.7011 0.3239 32.9089 0.2508 https://raw.githubusercontent.com/AdvancedPhotonSource/GSAS-II/refs/heads/main/GSASII/atmdata.py 0.5804 0.015 0.008 https://raw.githubusercontent.com/AdvancedPhotonSource/GSAS-II/refs/heads/main/GSASII/atmdata.py

loop_
_geom_angle_atom_site_label_1
_geom_angle_atom_site_label_2
_geom_angle_atom_site_label_3
_geom_angle_site_symmetry_1
_geom_angle_site_symmetry_2
_geom_angle_site_symmetry_3
_geom_angle
_geom_angle_publ_flag
C23 O3 C28 1_555 1_555 1_555 118.9(7) yes
C27 O5 H72 1_555 1_555 1_555 110.(3) yes
C15 N6 C16 1_555 1_555 1_555 110.7(8) yes
C15 N6 C17 1_555 1_555 1_555 117.2(11) yes
C16 N6 C17 1_555 1_555 1_555 127.7(13) yes
C13 N7 C18 1_555 1_555 1_555 113.0(10) yes
C13 N7 C19 1_555 1_555 1_555 110.3(10) yes
C18 N7 C19 1_555 1_555 1_555 103.9(15) yes
C20 N8 C25 1_555 1_555 1_555 134.2(10) yes
C20 N8 H57 1_555 1_555 1_555 120.(2) yes
C25 N8 H57 1_555 1_555 1_555 105.9(18) yes
C24 N9 C26 1_555 1_555 1_555 137.8(14) yes
C24 N9 H58 1_555 1_555 1_555 120.(2) yes
C26 N9 H58 1_555 1_555 1_555 103.(2) yes
C26 N10 C34 1_555 1_555 1_555 115.4(5) yes
C31 N11 C34 1_555 1_555 1_555 125.5(14) yes
C31 N11 H70 1_555 1_555 1_555 120.(2) yes
C34 N11 H70 1_555 1_555 1_555 115.(2) yes
C26 N12 C40 1_555 1_555 1_555 116.0(5) yes
N7 C13 C15 1_555 1_555 1_555 110.5(13) yes
N7 C13 H42 1_555 1_555 1_555 107.(2) yes
C15 C13 H42 1_555 1_555 1_555 107(3) yes
C16 C14 H43 1_555 1_555 1_555 112(5) yes
C16 C14 H44 1_555 1_555 1_555 104(4) yes
H43 C14 H44 1_555 1_555 1_555 120.(2) yes
N6 C15 C13 1_555 1_555 1_555 103.5(7) yes
N6 C15 H45 1_555 1_555 1_555 109.(3) yes
C13 C15 H45 1_555 1_555 1_555 112(3) yes
N6 C15 H46 1_555 1_555 1_555 111.(3) yes
C13 C15 H46 1_555 1_555 1_555 110(4) yes
H45 C15 H46 1_555 1_555 1_555 110.(3) yes
N6 C16 C14 1_555 1_555 1_555 104.1(4) yes
N6 C16 H47 1_555 1_555 1_555 111(3) yes
C14 C16 H47 1_555 1_555 1_555 110(4) yes
N6 C16 H48 1_555 1_555 1_555 109(3) yes
C14 C16 H48 1_555 1_555 1_555 112(4) yes
H47 C16 H48 1_555 1_555 1_555 110.(2) yes
N6 C17 C20 1_555 1_555 1_555 115.6(6) yes
N6 C17 C21 1_555 1_555 1_555 124.6(6) yes
C20 C17 C21 1_555 1_555 1_555 119.8(5) yes
N7 C18 H49 1_555 1_555 1_555 109(6) yes
N7 C18 H50 1_555 1_555 1_555 109(4) yes
H49 C18 H50 1_555 1_555 1_555 109(3) yes
N7 C18 H51 1_555 1_555 1_555 110.(2) yes
H49 C18 H51 1_555 1_555 1_555 110(6) yes
H50 C18 H51 1_555 1_555 1_555 110(7) yes
N7 C19 H52 1_555 1_555 1_555 110(6) yes
N7 C19 H53 1_555 1_555 1_555 110(4) yes
H52 C19 H53 1_555 1_555 1_555 109(4) yes
N7 C19 H54 1_555 1_555 1_555 110(3) yes
H52 C19 H54 1_555 1_555 1_555 109(5) yes
H53 C19 H54 1_555 1_555 1_555 109(6) yes
N8 C20 C17 1_555 1_555 1_555 118.1(7) yes
N8 C20 C22 1_555 1_555 1_555 123.4(9) yes
C17 C20 C22 1_555 1_555 1_555 118.2(5) yes
C17 C21 C23 1_555 1_555 1_555 119.5(10) yes
C17 C21 H55 1_555 1_555 1_555 119.8(15) yes
C23 C21 H55 1_555 1_555 1_555 120.8(16) yes
C20 C22 C24 1_555 1_555 1_555 122.7(7) yes
C20 C22 H56 1_555 1_555 1_555 120.0(18) yes
C24 C22 H56 1_555 1_555 1_555 117.3(17) yes
O3 C23 C21 1_555 1_555 1_555 125.4(6) yes
O3 C23 C24 1_555 1_555 1_555 114.4(6) yes
C21 C23 C24 1_555 1_555 1_555 120.2(5) yes
N9 C24 C22 1_555 1_555 1_555 123.7(10) yes
N9 C24 C23 1_555 1_555 1_555 118.1(8) yes
C22 C24 C23 1_555 1_555 1_555 118.1(6) yes
O4 C25 N8 1_555 1_555 1_555 123.8(6) yes
O4 C25 C30 1_555 1_555 1_555 120.4(7) yes
N8 C25 C30 1_555 1_555 1_555 114.5(3) yes
N9 C26 N10 1_555 1_555 1_555 118.4(14) yes
N9 C26 N12 1_555 1_555 1_555 111.0(12) yes
N10 C26 N12 1_555 1_555 1_555 125.6(4) yes
O5 C27 C29 1_555 1_555 1_555 102.2(8) yes
O5 C27 C32 1_555 1_555 1_555 110.5(9) yes
C29 C27 C32 1_555 1_555 1_555 110.9(7) yes
O5 C27 C33 1_555 1_555 1_555 109.2(9) yes
C29 C27 C33 1_555 1_555 1_555 112.9(7) yes
C32 C27 C33 1_555 1_555 1_555 110.7(6) yes
O3 C28 H59 1_555 1_555 1_555 109(6) yes
O3 C28 H60 1_555 1_555 1_555 110(6) yes
H59 C28 H60 1_555 1_555 1_555 109(4) yes
O3 C28 H61 1_555 1_555 1_555 110(3) yes
H59 C28 H61 1_555 1_555 1_555 109(6) yes
H60 C28 H61 1_555 1_555 1_555 110(6) yes
C27 C29 C31 1_555 1_555 1_555 120.9(7) yes
C27 C29 C35 1_555 1_555 1_555 119.2(7) yes
C31 C29 C35 1_555 1_555 1_555 119.7(5) yes
C25 C30 C41 1_555 1_555 1_555 121.7(8) yes
C25 C30 H62 1_555 1_555 1_555 120.(2) yes
C41 C30 H62 1_555 1_555 1_555 118.(2) yes
N11 C31 C29 1_555 1_555 1_555 119.3(6) yes
N11 C31 C36 1_555 1_555 1_555 120.0(9) yes
C29 C31 C36 1_555 1_555 1_555 120.1(5) yes
C27 C32 H63 1_555 1_555 1_555 110.(3) yes
C27 C32 H64 1_555 1_555 1_555 110(4) yes
H63 C32 H64 1_555 1_555 1_555 109(5) yes
C27 C32 H65 1_555 1_555 1_555 110(4) yes
H63 C32 H65 1_555 1_555 1_555 109(6) yes
H64 C32 H65 1_555 1_555 1_555 109(3) yes
C27 C33 H66 1_555 1_555 1_555 109.(3) yes
C27 C33 H67 1_555 1_555 1_555 109(3) yes
H66 C33 H67 1_555 1_555 1_555 110(5) yes
C27 C33 H68 1_555 1_555 1_555 109(4) yes
H66 C33 H68 1_555 1_555 1_555 109(5) yes
H67 C33 H68 1_555 1_555 1_555 110(3) yes
N10 C34 N11 1_555 1_555 1_555 122.9(15) yes
N10 C34 C38 1_555 1_555 1_555 122.6(7) yes
N11 C34 C38 1_555 1_555 1_555 114.1(11) yes
C29 C35 C37 1_555 1_555 1_555 118.9(8) yes
C29 C35 H69 1_555 1_555 1_555 119.8(16) yes
C37 C35 H69 1_555 1_555 1_555 121.3(16) yes
C31 C36 C39 1_555 1_555 1_555 119.1(9) yes
C31 C36 H71 1_555 1_555 1_555 120.0(15) yes
C39 C36 H71 1_555 1_555 1_555 120.9(14) yes
F2 C37 C35 1_555 1_555 1_555 118.8(10) yes
F2 C37 C39 1_555 1_555 1_555 119.3(7) yes
C35 C37 C39 1_555 1_555 1_555 121.7(5) yes
C34 C38 C40 1_555 1_555 1_555 116.4(3) yes
C34 C38 H73 1_555 1_555 1_555 120.(2) yes
C40 C38 H73 1_555 1_555 1_555 123.(2) yes
Cl1 C39 C36 1_555 1_555 1_555 120.1(6) yes
Cl1 C39 C37 1_555 1_555 1_555 121.1(6) yes
C36 C39 C37 1_555 1_555 1_555 118.8(5) yes
N12 C40 C38 1_555 1_555 1_555 123.8(6) yes
N12 C40 H74 1_555 1_555 1_555 120.(3) yes
C38 C40 H74 1_555 1_555 1_555 116.(3) yes
C30 C41 H75 1_555 1_555 1_555 120(4) yes
C30 C41 H76 1_555 1_555 1_555 120(4) yes
H75 C41 H76 1_555 1_555 1_555 120(4) yes
C30 C41 C95 1_555 1_555 1_556 164(4) yes
H75 C41 C95 1_555 1_555 1_556 75(4) yes
H76 C41 C95 1_555 1_555 1_556 45(4) yes
C30 C41 H130 1_555 1_555 1_556 100(7) yes
H75 C41 H130 1_555 1_555 1_556 121(10) yes
H76 C41 H130 1_555 1_555 1_556 46(3) yes
C95 C41 H130 1_556 1_555 1_556 74(7) yes
C38 H73 H137 1_555 1_555 1_546 107.8(17) yes
C41 H76 N83 1_555 1_555 1_556 138(5) yes
C41 H76 C95 1_555 1_555 1_556 68(5) yes
N83 H76 C95 1_556 1_555 1_556 82(3) yes
C99 O79 C104 1_555 1_555 1_555 120.3(7) yes
C103 O81 H148 1_555 1_555 1_555 112(3) yes
C91 N82 C92 1_555 1_555 1_555 109.1(8) yes
C91 N82 C93 1_555 1_555 1_555 129.7(12) yes
C92 N82 C93 1_555 1_555 1_555 120.7(11) yes
H76 N83 C89 1_554 1_555 1_555 84.9(19) yes
H76 N83 C94 1_554 1_555 1_555 140(4) yes
C89 N83 C94 1_555 1_555 1_555 108.4(10) yes
H76 N83 C95 1_554 1_555 1_555 37.(2) yes
C89 N83 C95 1_555 1_555 1_555 115.8(10) yes
C94 N83 C95 1_555 1_555 1_555 107.7(15) yes
C96 N84 C101 1_555 1_555 1_555 122.8(9) yes
C96 N84 H133 1_555 1_555 1_555 120.(2) yes
C101 N84 H133 1_555 1_555 1_555 117.(2) yes
C100 N85 C102 1_555 1_555 1_555 129.7(14) yes
C100 N85 H134 1_555 1_555 1_555 120.(3) yes
C102 N85 H134 1_555 1_555 1_555 110.(3) yes
C102 N86 C110 1_555 1_555 1_555 116.1(4) yes
C107 N87 C110 1_555 1_555 1_555 128.0(15) yes
C107 N87 H146 1_555 1_555 1_555 120.(2) yes
C110 N87 H146 1_555 1_555 1_555 112.(3) yes
C102 N88 C116 1_555 1_555 1_555 115.7(4) yes
N83 C89 C90 1_555 1_555 1_555 109.5(11) yes
N83 C89 H118 1_555 1_555 1_555 108.(2) yes
C90 C89 H118 1_555 1_555 1_555 108(4) yes
C89 C90 C92 1_555 1_555 1_555 102.3(9) yes
C89 C90 H119 1_555 1_555 1_555 111(4) yes
C92 C90 H119 1_555 1_555 1_555 111(3) yes
C89 C90 H120 1_555 1_555 1_555 109.(3) yes
C92 C90 H120 1_555 1_555 1_555 113.(3) yes
H119 C90 H120 1_555 1_555 1_555 111(3) yes
N82 C91 H121 1_555 1_555 1_555 110(4) yes
N82 C91 H122 1_555 1_555 1_555 111(3) yes
H121 C91 H122 1_555 1_555 1_555 110.(3) yes
N82 C92 C90 1_555 1_555 1_555 103.2(4) yes
N82 C92 H123 1_555 1_555 1_555 110(3) yes
C90 C92 H123 1_555 1_555 1_555 111(3) yes
N82 C92 H124 1_555 1_555 1_555 109(4) yes
C90 C92 H124 1_555 1_555 1_555 113.(3) yes
H123 C92 H124 1_555 1_555 1_555 111.(2) yes
N82 C93 C96 1_555 1_555 1_555 120.5(7) yes
N82 C93 C97 1_555 1_555 1_555 120.9(7) yes
C96 C93 C97 1_555 1_555 1_555 118.3(5) yes
N83 C94 H125 1_555 1_555 1_555 109(5) yes
N83 C94 H126 1_555 1_555 1_555 110(5) yes
H125 C94 H126 1_555 1_555 1_555 110(4) yes
N83 C94 H127 1_555 1_555 1_555 109.(3) yes
H125 C94 H127 1_555 1_555 1_555 109(6) yes
H126 C94 H127 1_555 1_555 1_555 110(5) yes
C41 C95 H76 1_554 1_555 1_554 66(5) yes
C41 C95 N83 1_554 1_555 1_555 120(4) yes
H76 C95 N83 1_554 1_555 1_555 61.(3) yes
C41 C95 H128 1_554 1_555 1_555 83(8) yes
H76 C95 H128 1_554 1_555 1_555 129(8) yes
N83 C95 H128 1_555 1_555 1_555 109(4) yes
C41 C95 H129 1_554 1_555 1_555 122(7) yes
H76 C95 H129 1_554 1_555 1_555 121(9) yes
N83 C95 H129 1_555 1_555 1_555 110(5) yes
H128 C95 H129 1_555 1_555 1_555 109(4) yes
C41 C95 H130 1_554 1_555 1_555 27(5) yes
H76 C95 H130 1_554 1_555 1_555 49.(3) yes
N83 C95 H130 1_555 1_555 1_555 110(3) yes
H128 C95 H130 1_555 1_555 1_555 109(6) yes
H129 C95 H130 1_555 1_555 1_555 110(6) yes
N84 C96 C93 1_555 1_555 1_555 120.5(8) yes
N84 C96 C98 1_555 1_555 1_555 120.1(9) yes
C93 C96 C98 1_555 1_555 1_555 119.3(5) yes
C93 C97 C99 1_555 1_555 1_555 121.9(6) yes
C93 C97 H131 1_555 1_555 1_555 120.0(18) yes
C99 C97 H131 1_555 1_555 1_555 118.1(18) yes
C96 C98 C100 1_555 1_555 1_555 122.1(6) yes
C96 C98 H132 1_555 1_555 1_555 120.0(18) yes
C100 C98 H132 1_555 1_555 1_555 117.9(18) yes
O79 C99 C97 1_555 1_555 1_555 124.6(6) yes
O79 C99 C100 1_555 1_555 1_555 115.5(5) yes
C97 C99 C100 1_555 1_555 1_555 119.9(4) yes
N85 C100 C98 1_555 1_555 1_555 122.6(9) yes
N85 C100 C99 1_555 1_555 1_555 119.1(8) yes
C98 C100 C99 1_555 1_555 1_555 118.2(5) yes
O80 C101 N84 1_555 1_555 1_555 122.2(6) yes
O80 C101 C106 1_555 1_555 1_555 123.7(7) yes
N84 C101 C106 1_555 1_555 1_555 113.6(4) yes
N85 C102 N86 1_555 1_555 1_555 119.9(12) yes
N85 C102 N88 1_555 1_555 1_555 112.7(12) yes
N86 C102 N88 1_555 1_555 1_555 125.8(4) yes
O81 C103 C105 1_555 1_555 1_555 111.9(8) yes
O81 C103 C108 1_555 1_555 1_555 104.8(9) yes
C105 C103 C108 1_555 1_555 1_555 112.2(7) yes
O81 C103 C109 1_555 1_555 1_555 104.7(9) yes
C105 C103 C109 1_555 1_555 1_555 112.7(7) yes
C108 C103 C109 1_555 1_555 1_555 110.1(6) yes
O79 C104 H135 1_555 1_555 1_555 109(5) yes
O79 C104 H136 1_555 1_555 1_555 109(4) yes
H135 C104 H136 1_555 1_555 1_555 110(7) yes
O79 C104 H137 1_555 1_555 1_555 109(7) yes
H135 C104 H137 1_555 1_555 1_555 110(5) yes
H136 C104 H137 1_555 1_555 1_555 109(5) yes
C103 C105 C107 1_555 1_555 1_555 125.1(7) yes
C103 C105 C111 1_555 1_555 1_555 116.2(10) yes
C107 C105 C111 1_555 1_555 1_555 117.0(8) yes
C101 C106 C117 1_555 1_555 1_555 122.2(6) yes
C101 C106 H138 1_555 1_555 1_555 120(4) yes
C117 C106 H138 1_555 1_555 1_555 118(4) yes
N87 C107 C105 1_555 1_555 1_555 121.7(6) yes
N87 C107 C112 1_555 1_555 1_555 117.6(8) yes
C105 C107 C112 1_555 1_555 1_555 120.4(5) yes
C103 C108 H139 1_555 1_555 2_656 110.(3) yes
C103 C108 H140 1_555 1_555 2_656 110(3) yes
H139 C108 H140 2_656 1_555 2_656 110(5) yes
C103 C108 H141 1_555 1_555 2_656 109(4) yes
H139 C108 H141 2_656 1_555 2_656 109(4) yes
H140 C108 H141 2_656 1_555 2_656 109(4) yes
C103 C109 H142 1_555 1_555 2_656 109(3) yes
C103 C109 H143 1_555 1_555 2_656 110(4) yes
H142 C109 H143 2_656 1_555 2_656 109(4) yes
C103 C109 H144 1_555 1_555 2_656 110.(3) yes
H142 C109 H144 2_656 1_555 2_656 109(5) yes
H143 C109 H144 2_656 1_555 2_656 109(4) yes
N86 C110 N87 1_555 1_555 1_555 119.5(12) yes
N86 C110 C114 1_555 1_555 1_555 121.9(5) yes
N87 C110 C114 1_555 1_555 1_555 117.9(14) yes
C105 C111 C113 1_555 1_555 1_555 120.1(11) yes
C105 C111 H145 1_555 1_555 1_555 120.2(16) yes
C113 C111 H145 1_555 1_555 1_555 119.8(17) yes
C107 C112 C115 1_555 1_555 1_555 121.2(5) yes
C107 C112 H147 1_555 1_555 1_555 120.1(13) yes
C115 C112 H147 1_555 1_555 1_555 118.7(13) yes
F78 C113 C111 1_555 1_555 1_555 119.7(9) yes
F78 C113 C115 1_555 1_555 1_555 119.1(6) yes
C111 C113 C115 1_555 1_555 1_555 120.2(8) yes
C110 C114 C116 1_555 1_555 1_555 116.3(3) yes
C110 C114 H149 1_555 1_555 1_555 120.(3) yes
C116 C114 H149 1_555 1_555 1_555 123.(3) yes
Cl77 C115 C112 1_555 1_555 1_555 118.4(8) yes
Cl77 C115 C113 1_555 1_555 1_555 122.0(6) yes
C112 C115 C113 1_555 1_555 1_555 119.0(6) yes
N88 C116 C114 1_555 1_555 1_555 124.2(4) yes
N88 C116 H150 1_555 1_555 1_555 120(3) yes
C114 C116 H150 1_555 1_555 1_555 115.(3) yes
C106 C117 H151 1_555 1_555 1_555 120(3) yes
C106 C117 H152 1_555 1_555 1_555 120(5) yes
H151 C117 H152 1_555 1_555 1_555 120(5) yes
C41 H130 C95 1_554 1_555 1_555 79(5) yes
H73 H137 C104 1_564 1_555 1_555 141.(2) yes

loop_
_geom_bond_atom_site_label_1
_geom_bond_atom_site_label_2
_geom_bond_site_symmetry_1
_geom_bond_site_symmetry_2
_geom_bond_distance
_geom_bond_publ_flag
Cl1 C39 1_555 1_555 1.793(11) yes
F2 C37 1_555 1_555 1.392(17) yes
O3 C23 1_555 1_555 1.395(8) yes
O3 C28 1_555 1_555 1.423(14) yes
O4 C25 1_555 1_555 1.263(10) yes
O5 C27 1_555 1_555 1.424(7) yes
O5 H72 1_555 1_555 1.11(5) yes
N6 C15 1_555 1_555 1.496(9) yes
N6 C16 1_555 1_555 1.494(8) yes
N6 C17 1_555 1_555 1.463(11) yes
N7 C13 1_555 1_555 1.505(10) yes
N7 C18 1_555 1_555 1.52(2) yes
N7 C19 1_555 1_555 1.38(2) yes
N8 C20 1_555 1_555 1.467(10) yes
N8 C25 1_555 1_555 1.413(8) yes
N8 H57 1_555 1_555 1.11(3) yes
N9 C24 1_555 1_555 1.482(13) yes
N9 C26 1_555 1_555 1.425(11) yes
N9 H58 1_555 1_555 1.11(3) yes
N10 C26 1_555 1_555 1.384(11) yes
N10 C34 1_555 1_555 1.354(13) yes
N11 C31 1_555 1_555 1.397(13) yes
N11 C34 1_555 1_555 1.390(9) yes
N11 H70 1_555 1_555 1.11(3) yes
N12 C26 1_555 1_555 1.347(6) yes
N12 C40 1_555 1_555 1.334(10) yes
C13 N7 1_555 1_555 1.505(10) yes
C13 C14 1_555 1_555 1.578(12) yes
C13 C15 1_555 1_555 1.527(10) yes
C13 H42 1_555 1_555 1.14(4) yes
C14 C13 1_555 1_555 1.578(12) yes
C14 C16 1_555 1_555 1.555(10) yes
C14 H43 1_555 1_555 1.14(6) yes
C14 H44 1_555 1_555 1.08(6) yes
C15 N6 1_555 1_555 1.496(9) yes
C15 C13 1_555 1_555 1.527(10) yes
C15 H45 1_555 1_555 1.14(6) yes
C15 H46 1_555 1_555 1.14(4) yes
C16 N6 1_555 1_555 1.494(8) yes
C16 C14 1_555 1_555 1.555(10) yes
C16 H47 1_555 1_555 1.14(5) yes
C16 H48 1_555 1_555 1.15(5) yes
C17 N6 1_555 1_555 1.463(11) yes
C17 C20 1_555 1_555 1.407(5) yes
C17 C21 1_555 1_555 1.428(8) yes
C18 N7 1_555 1_555 1.52(2) yes
C18 H49 1_555 1_555 1.14(7) yes
C18 H50 1_555 1_555 1.14(8) yes
C18 H51 1_555 1_555 1.14(7) yes
C19 N7 1_555 1_555 1.38(2) yes
C19 H52 1_555 1_555 1.14(8) yes
C19 H53 1_555 1_555 1.14(6) yes
C19 H54 1_555 1_555 1.14(6) yes
C20 N8 1_555 1_555 1.467(10) yes
C20 C17 1_555 1_555 1.407(5) yes
C20 C22 1_555 1_555 1.407(8) yes
C21 C17 1_555 1_555 1.428(8) yes
C21 C23 1_555 1_555 1.420(9) yes
C21 H55 1_555 1_555 1.14(3) yes
C22 C20 1_555 1_555 1.407(8) yes
C22 C24 1_555 1_555 1.398(10) yes
C22 H56 1_555 1_555 1.14(3) yes
C23 O3 1_555 1_555 1.395(8) yes
C23 C21 1_555 1_555 1.420(9) yes
C23 C24 1_555 1_555 1.413(9) yes
C24 N9 1_555 1_555 1.482(13) yes
C24 C22 1_555 1_555 1.398(10) yes
C24 C23 1_555 1_555 1.413(9) yes
C25 O4 1_555 1_555 1.263(10) yes
C25 N8 1_555 1_555 1.413(8) yes
C25 C30 1_555 1_555 1.491(7) yes
C26 N9 1_555 1_555 1.425(11) yes
C26 N10 1_555 1_555 1.384(11) yes
C26 N12 1_555 1_555 1.347(6) yes
C27 O5 1_555 1_555 1.424(7) yes
C27 C29 1_555 1_555 1.529(4) yes
C27 C32 1_555 1_555 1.524(6) yes
C27 C33 1_555 1_555 1.524(6) yes
C28 O3 1_555 1_555 1.423(14) yes
C28 H59 1_555 1_555 1.14(9) yes
C28 H60 1_555 1_555 1.14(8) yes
C28 H61 1_555 1_555 1.14(4) yes
C29 C27 1_555 1_555 1.529(4) yes
C29 C31 1_555 1_555 1.402(5) yes
C29 C35 1_555 1_555 1.395(7) yes
C30 C25 1_555 1_555 1.491(7) yes
C30 C41 1_555 1_555 1.41(3) yes
C30 H62 1_555 1_555 1.14(3) yes
C31 N11 1_555 1_555 1.397(13) yes
C31 C29 1_555 1_555 1.402(5) yes
C31 C36 1_555 1_555 1.416(8) yes
C32 C27 1_555 1_555 1.524(6) yes
C32 H63 1_555 1_555 1.14(5) yes
C32 H64 1_555 1_555 1.14(7) yes
C32 H65 1_555 1_555 1.14(7) yes
C33 C27 1_555 1_555 1.524(6) yes
C33 H66 1_555 1_555 1.14(3) yes
C33 H67 1_555 1_555 1.14(8) yes
C33 H68 1_555 1_555 1.14(6) yes
C34 N10 1_555 1_555 1.354(13) yes
C34 N11 1_555 1_555 1.390(9) yes
C34 C38 1_555 1_555 1.391(10) yes
C35 C29 1_555 1_555 1.395(7) yes
C35 C37 1_555 1_555 1.399(9) yes
C35 H69 1_555 1_555 1.14(2) yes
C36 C31 1_555 1_555 1.416(8) yes
C36 C39 1_555 1_555 1.408(10) yes
C36 H71 1_555 1_555 1.14(2) yes
C37 F2 1_555 1_555 1.392(17) yes
C37 C35 1_555 1_555 1.399(9) yes
C37 C39 1_555 1_555 1.406(8) yes
C38 C34 1_555 1_555 1.391(10) yes
C38 C40 1_555 1_555 1.387(9) yes
C38 H73 1_555 1_555 1.14(3) yes
C39 Cl1 1_555 1_555 1.793(11) yes
C39 C36 1_555 1_555 1.408(10) yes
C39 C37 1_555 1_555 1.406(8) yes
C40 N12 1_555 1_555 1.334(10) yes
C40 C38 1_555 1_555 1.387(9) yes
C40 H74 1_555 1_555 1.14(2) yes
C41 C30 1_555 1_555 1.41(3) yes
C41 H75 1_555 1_555 1.14(6) yes
C41 H76 1_555 1_555 1.14(5) yes
C41 C95 1_555 1_556 1.16(7) yes
C41 H130 1_555 1_556 0.53(10) yes
H42 C13 1_555 1_555 1.14(4) yes
H43 C14 1_555 1_555 1.14(6) yes
H44 C14 1_555 1_555 1.08(6) yes
H45 C15 1_555 1_555 1.14(6) yes
H46 C15 1_555 1_555 1.14(4) yes
H47 C16 1_555 1_555 1.14(5) yes
H48 C16 1_555 1_555 1.15(5) yes
H49 C18 1_555 1_555 1.14(7) yes
H50 C18 1_555 1_555 1.14(8) yes
H51 C18 1_555 1_555 1.14(7) yes
H52 C19 1_555 1_555 1.14(8) yes
H53 C19 1_555 1_555 1.14(6) yes
H54 C19 1_555 1_555 1.14(6) yes
H55 C21 1_555 1_555 1.14(3) yes
H56 C22 1_555 1_555 1.14(3) yes
H57 N8 1_555 1_555 1.11(3) yes
H58 N9 1_555 1_555 1.11(3) yes
H59 C28 1_555 1_555 1.14(9) yes
H60 C28 1_555 1_555 1.14(8) yes
H61 C28 1_555 1_555 1.14(4) yes
H62 C30 1_555 1_555 1.14(3) yes
H63 C32 1_555 1_555 1.14(5) yes
H64 C32 1_555 1_555 1.14(7) yes
H65 C32 1_555 1_555 1.14(7) yes
H66 C33 1_555 1_555 1.14(3) yes
H67 C33 1_555 1_555 1.14(8) yes
H68 C33 1_555 1_555 1.14(6) yes
H69 C35 1_555 1_555 1.14(2) yes
H70 N11 1_555 1_555 1.11(3) yes
H71 C36 1_555 1_555 1.14(2) yes
H72 O5 1_555 1_555 1.11(5) yes
H73 C38 1_555 1_555 1.14(3) yes
H73 H137 1_555 1_546 0.523 yes
H74 C40 1_555 1_555 1.14(2) yes
H75 C41 1_555 1_555 1.14(6) yes
H76 C41 1_555 1_555 1.14(5) yes
H76 N83 1_555 1_556 1.30(4) yes
H76 C95 1_555 1_556 0.89(6) yes
Cl77 C115 1_555 1_555 1.791(11) yes
F78 C113 1_555 1_555 1.370(18) yes
O79 C99 1_555 1_555 1.405(8) yes
O79 C104 1_555 1_555 1.481(14) yes
O80 C101 1_555 1_555 1.228(10) yes
O81 C103 1_555 1_555 1.439(8) yes
O81 H148 1_555 1_555 1.09(5) yes
N82 C91 1_555 1_555 1.492(9) yes
N82 C92 1_555 1_555 1.463(8) yes
N82 C93 1_555 1_555 1.468(11) yes
N83 H76 1_555 1_554 1.30(4) yes
N83 C89 1_555 1_555 1.512(10) yes
N83 C94 1_555 1_555 1.479(18) yes
N83 C95 1_555 1_555 1.465(18) yes
N84 C96 1_555 1_555 1.430(9) yes
N84 C101 1_555 1_555 1.331(8) yes
N84 H133 1_555 1_555 1.11(3) yes
N85 C100 1_555 1_555 1.426(13) yes
N85 C102 1_555 1_555 1.401(11) yes
N85 H134 1_555 1_555 1.11(3) yes
N86 C102 1_555 1_555 1.380(11) yes
N86 C110 1_555 1_555 1.369(9) yes
N87 C107 1_555 1_555 1.458(13) yes
N87 C110 1_555 1_555 1.415(9) yes
N87 H146 1_555 1_555 1.11(3) yes
N88 C102 1_555 1_555 1.346(6) yes
N88 C116 1_555 1_555 1.348(10) yes
C89 N83 1_555 1_555 1.512(10) yes
C89 C90 1_555 1_555 1.559(12) yes
C89 C91 1_555 1_555 1.583(10) yes
C89 H118 1_555 1_555 1.14(3) yes
C90 C89 1_555 1_555 1.559(12) yes
C90 C92 1_555 1_555 1.530(8) yes
C90 H119 1_555 1_555 1.14(4) yes
C90 H120 1_555 1_555 1.14(6) yes
C91 N82 1_555 1_555 1.492(9) yes
C91 C89 1_555 1_555 1.583(10) yes
C91 H121 1_555 1_555 1.14(6) yes
C91 H122 1_555 1_555 1.14(5) yes
C92 N82 1_555 1_555 1.463(8) yes
C92 C90 1_555 1_555 1.530(8) yes
C92 H123 1_555 1_555 1.14(5) yes
C92 H124 1_555 1_555 1.14(5) yes
C93 N82 1_555 1_555 1.468(11) yes
C93 C96 1_555 1_555 1.410(5) yes
C93 C97 1_555 1_555 1.397(8) yes
C94 N83 1_555 1_555 1.479(18) yes
C94 H125 1_555 1_555 1.14(8) yes
C94 H126 1_555 1_555 1.14(7) yes
C94 H127 1_555 1_555 1.14(6) yes
C95 C41 1_555 1_554 1.16(7) yes
C95 H76 1_555 1_554 0.89(6) yes
C95 N83 1_555 1_555 1.465(18) yes
C95 H128 1_555 1_555 1.14(9) yes
C95 H129 1_555 1_555 1.14(6) yes
C95 H130 1_555 1_555 1.14(6) yes
C96 N84 1_555 1_555 1.430(9) yes
C96 C93 1_555 1_555 1.410(5) yes
C96 C98 1_555 1_555 1.408(8) yes
C97 C93 1_555 1_555 1.397(8) yes
C97 C99 1_555 1_555 1.402(8) yes
C97 H131 1_555 1_555 1.14(3) yes
C98 C96 1_555 1_555 1.408(8) yes
C98 C100 1_555 1_555 1.397(8) yes
C98 H132 1_555 1_555 1.14(3) yes
C99 O79 1_555 1_555 1.405(8) yes
C99 C97 1_555 1_555 1.402(8) yes
C99 C100 1_555 1_555 1.401(9) yes
C100 N85 1_555 1_555 1.426(13) yes
C100 C98 1_555 1_555 1.397(8) yes
C100 C99 1_555 1_555 1.401(9) yes
C101 O80 1_555 1_555 1.228(10) yes
C101 N84 1_555 1_555 1.331(8) yes
C101 C106 1_555 1_555 1.473(7) yes
C102 N85 1_555 1_555 1.401(11) yes
C102 N86 1_555 1_555 1.380(11) yes
C102 N88 1_555 1_555 1.346(6) yes
C103 O81 1_555 1_555 1.439(8) yes
C103 C105 1_555 1_555 1.548(5) yes
C103 C108 1_555 1_555 1.528(7) yes
C103 C109 1_555 1_555 1.525(7) yes
C104 O79 1_555 1_555 1.481(14) yes
C104 H135 1_555 1_555 1.14(6) yes
C104 H136 1_555 1_555 1.14(8) yes
C104 H137 1_555 1_555 1.14(10) yes
C105 C103 1_555 1_555 1.548(5) yes
C105 C107 1_555 1_555 1.411(5) yes
C105 C111 1_555 1_555 1.436(17) yes
C106 C101 1_555 1_555 1.473(7) yes
C106 C117 1_555 1_555 1.26(2) yes
C106 H138 1_555 1_555 1.14(4) yes
C107 N87 1_555 1_555 1.458(13) yes
C107 C105 1_555 1_555 1.411(5) yes
C107 C112 1_555 1_555 1.401(8) yes
C108 C103 1_555 1_555 1.528(7) yes
C108 H139 1_555 2_656 1.13(6) yes
C108 H140 1_555 2_656 1.14(6) yes
C108 H141 1_555 2_656 1.15(7) yes
C109 C103 1_555 1_555 1.525(7) yes
C109 H142 1_555 2_656 1.14(6) yes
C109 H143 1_555 2_656 1.14(6) yes
C109 H144 1_555 2_656 1.14(6) yes
C110 N86 1_555 1_555 1.369(9) yes
C110 N87 1_555 1_555 1.415(9) yes
C110 C114 1_555 1_555 1.400(10) yes
C111 C105 1_555 1_555 1.436(17) yes
C111 C113 1_555 1_555 1.391(14) yes
C111 H145 1_555 1_555 1.14(3) yes
C112 C107 1_555 1_555 1.401(8) yes
C112 C115 1_555 1_555 1.384(8) yes
C112 H147 1_555 1_555 1.14(3) yes
C113 F78 1_555 1_555 1.370(18) yes
C113 C111 1_555 1_555 1.391(14) yes
C113 C115 1_555 1_555 1.387(8) yes
C114 C110 1_555 1_555 1.400(10) yes
C114 C116 1_555 1_555 1.391(9) yes
C114 H149 1_555 1_555 1.13(3) yes
C115 Cl77 1_555 1_555 1.791(11) yes
C115 C112 1_555 1_555 1.384(8) yes
C115 C113 1_555 1_555 1.387(8) yes
C116 N88 1_555 1_555 1.348(10) yes
C116 C114 1_555 1_555 1.391(9) yes
C116 H150 1_555 1_555 1.13(3) yes
C117 C106 1_555 1_555 1.26(2) yes
C117 H151 1_555 1_555 1.14(8) yes
C117 H152 1_555 1_555 1.14(5) yes
H118 C89 1_555 1_555 1.14(3) yes
H119 C90 1_555 1_555 1.14(4) yes
H120 C90 1_555 1_555 1.14(6) yes
H121 C91 1_555 1_555 1.14(6) yes
H122 C91 1_555 1_555 1.14(5) yes
H123 C92 1_555 1_555 1.14(5) yes
H124 C92 1_555 1_555 1.14(5) yes
H125 C94 1_555 1_555 1.14(8) yes
H126 C94 1_555 1_555 1.14(7) yes
H127 C94 1_555 1_555 1.14(6) yes
H128 C95 1_555 1_555 1.14(9) yes
H129 C95 1_555 1_555 1.14(6) yes
H130 C41 1_555 1_554 0.53(10) yes
H130 C95 1_555 1_555 1.14(6) yes
H131 C97 1_555 1_555 1.14(3) yes
H132 C98 1_555 1_555 1.14(3) yes
H133 N84 1_555 1_555 1.11(3) yes
H134 N85 1_555 1_555 1.11(3) yes
H135 C104 1_555 1_555 1.14(6) yes
H136 C104 1_555 1_555 1.14(8) yes
H137 H73 1_555 1_564 0.523 yes
H137 C104 1_555 1_555 1.14(10) yes
H138 C106 1_555 1_555 1.14(4) yes
H139 C108 1_555 2_656 1.13(6) yes
H140 C108 1_555 2_656 1.14(6) yes
H141 C108 1_555 2_656 1.15(7) yes
H142 C109 1_555 2_656 1.14(6) yes
H143 C109 1_555 2_656 1.14(6) yes
H144 C109 1_555 2_656 1.14(6) yes
H145 C111 1_555 1_555 1.14(3) yes
H146 N87 1_555 1_555 1.11(3) yes
H147 C112 1_555 1_555 1.14(3) yes
H148 O81 1_555 1_555 1.09(5) yes
H149 C114 1_555 1_555 1.13(3) yes
H150 C116 1_555 1_555 1.13(3) yes
H151 C117 1_555 1_555 1.14(8) yes
H152 C117 1_555 1_555 1.14(5) yes
